data_1507725
loop_
_publ_author_name
'Bandyopadhyay, Anupam'
'Gopi, Hosahudya N.'

_publ_section_title
;
 Hybrid Peptides: Direct Transformation of \a/\a, \b-Unsaturated \g-Hybrid
 Peptides to \a/\g-Hybrid Peptide 12-Helices.
;
_journal_issue 11
_journal_name_full 'Organic letters'
_journal_page_first 2770
_journal_page_last 2773
_journal_paper_doi 10.1021/ol300987d
_journal_volume 14
_journal_year 2012
_chemical_absolute_configuration syn
_chemical_compound_source Synthesis
_chemical_formula_moiety 'C35 H50 N5 O6, (C H2 Cl2)'
_chemical_formula_sum 'C36 H52 Cl2 N5 O6'
_chemical_formula_weight 721.73
_chemical_name_common 'Alpa-gamma helix'
_chemical_name_systematic 'Penta Peptide'
_space_group_IT_number 19
_symmetry_cell_setting orthorhombic
_symmetry_Int_Tables_number 19
_symmetry_space_group_name_Hall 'P 2ac 2ab'
_symmetry_space_group_name_H-M 'P 21 21 21'
_atom_sites_solution_hydrogens geom
_atom_sites_solution_primary direct
_atom_sites_solution_secondary difmap
_audit_creation_method SHELXL-97
_cell_angle_alpha 90.00
_cell_angle_beta 90.00
_cell_angle_gamma 90.00
_cell_formula_units_Z 4
_cell_length_a 10.5245(18)
_cell_length_b 16.382(3)
_cell_length_c 22.095(4)
_cell_measurement_temperature 100(2)
_cell_volume 3809.5(12)
_computing_structure_refinement 'SHELXL-97 (Sheldrick, 2008)'
_computing_structure_solution 'SHELXS-97 (Sheldrick, 2008)'
_diffrn_ambient_pressure 101.325
_diffrn_ambient_temperature 100(2)
_diffrn_measured_fraction_theta_full 0.945
_diffrn_measured_fraction_theta_max 0.945
_diffrn_radiation_monochromator graphite
_diffrn_radiation_probe x-ray
_diffrn_radiation_type MoK\a
_diffrn_radiation_wavelength 0.71073
_diffrn_reflns_av_R_equivalents 0.0343
_diffrn_reflns_av_sigmaI/netI 0.0670
_diffrn_reflns_limit_h_max 13
_diffrn_reflns_limit_h_min -4
_diffrn_reflns_limit_k_max 21
_diffrn_reflns_limit_k_min -21
_diffrn_reflns_limit_l_max 29
_diffrn_reflns_limit_l_min -28
_diffrn_reflns_number 15224
_diffrn_reflns_theta_full 28.56
_diffrn_reflns_theta_max 28.56
_diffrn_reflns_theta_min 1.55
_diffrn_source 'fine-focus sealed tube'
_diffrn_source_type 'Graphite monochromator'
_exptl_absorpt_coefficient_mu 0.220
_exptl_absorpt_correction_T_max 0.941
_exptl_absorpt_correction_T_min 0.928
_exptl_absorpt_correction_type multi-scan
_exptl_absorpt_process_details SADABS
_exptl_crystal_colour Colorless
_exptl_crystal_density_diffrn 1.258
_exptl_crystal_density_method 'not measured'
_exptl_crystal_description 'Square Block'
_exptl_crystal_F_000 1540
_exptl_crystal_recrystallization_method DCM/MeOH
_exptl_crystal_size_max 0.34
_exptl_crystal_size_mid 0.32
_exptl_crystal_size_min 0.28
_refine_diff_density_max 0.280
_refine_diff_density_min -0.262
_refine_diff_density_rms 0.043
_refine_ls_abs_structure_details 'Flack H D (1983), Acta Cryst. A39, 876-881'
_refine_ls_abs_structure_Flack 0.09(7)
_refine_ls_extinction_method none
_refine_ls_goodness_of_fit_ref 1.015
_refine_ls_hydrogen_treatment constr
_refine_ls_matrix_type full
_refine_ls_number_parameters 449
_refine_ls_number_reflns 8813
_refine_ls_number_restraints 0
_refine_ls_restrained_S_all 1.015
_refine_ls_R_factor_all 0.0920
_refine_ls_R_factor_gt 0.0511
_refine_ls_shift/su_max 0.012
_refine_ls_shift/su_mean 0.000
_refine_ls_structure_factor_coef Fsqd
_refine_ls_weighting_details 'calc w=1/[\s^2^(Fo^2^)+(0.0707P)^2^+0.0000P] where P=(Fo^2^+2Fc^2^)/3'
_refine_ls_weighting_scheme calc
_refine_ls_wR_factor_gt 0.1180
_refine_ls_wR_factor_ref 0.1428
_reflns_number_gt 5776
_reflns_number_total 8813
_reflns_threshold_expression >2sigma(I)
_cod_data_source_file ol300987d_si_002.cif
_cod_data_source_block G3
_cod_original_cell_volume 3809.4(11)
_cod_database_code 1507725

loop_
_symmetry_equiv_pos_as_xyz
'x, y, z'
'x+1/2, -y+1/2, -z'
'-x, y+1/2, -z+1/2'
'-x+1/2, -y, z+1/2'

loop_
_atom_site_label
_atom_site_type_symbol
_atom_site_fract_x
_atom_site_fract_y
_atom_site_fract_z
_atom_site_U_iso_or_equiv
_atom_site_adp_type
_atom_site_occupancy
_atom_site_symmetry_multiplicity
_atom_site_calc_flag
_atom_site_refinement_flags
O1 O 1.11771(17) 0.55894(11) -0.08134(8) 0.0371(4) Uani 1 1 d .
O2 O 0.92216(17) 0.50571(12) -0.06344(8) 0.0409(4) Uani 1 1 d .
O3 O 0.80902(17) 0.40944(12) 0.05982(8) 0.0426(5) Uani 1 1 d .
O4 O 0.60331(19) 0.64635(12) 0.06212(10) 0.0508(5) Uani 1 1 d .
O5 O 0.37041(17) 0.49467(13) -0.00859(8) 0.0426(5) Uani 1 1 d .
O6 O 0.22023(19) 0.52196(12) 0.13244(9) 0.0509(5) Uani 1 1 d .
N1 N 1.0934(2) 0.46355(13) -0.01120(9) 0.0334(5) Uani 1 1 d .
H1 H 1.1724 0.4707 -0.0028 0.040 Uiso 1 1 calc R
N2 N 0.9544(2) 0.49793(14) 0.09669(9) 0.0366(5) Uani 1 1 d .
H8 H 1.0327 0.5128 0.0952 0.044 Uiso 1 1 calc R
N3 N 0.6918(2) 0.56766(13) -0.01022(9) 0.0353(5) Uani 1 1 d .
H13 H 0.7623 0.5479 -0.0233 0.042 Uiso 1 1 calc R
N4 N 0.5388(2) 0.45138(13) 0.04587(9) 0.0340(5) Uani 1 1 d .
H4 H 0.6198 0.4543 0.0507 0.041 Uiso 1 1 calc R
N5 N 0.3365(2) 0.62477(14) 0.09490(11) 0.0450(6) Uani 1 1 d .
H5 H 0.4095 0.6483 0.0942 0.054 Uiso 1 1 calc R
C1 C 1.0198(3) 0.5627(2) -0.18133(13) 0.0559(8) Uani 1 1 d .
H1A H 1.0823 0.5238 -0.1945 0.084 Uiso 1 1 calc R
H1B H 0.9978 0.5979 -0.2144 0.084 Uiso 1 1 calc R
H1C H 0.9454 0.5343 -0.1676 0.084 Uiso 1 1 calc R
C2 C 1.0734(3) 0.61291(17) -0.13019(12) 0.0402(6) Uani 1 1 d .
C3 C 0.9783(3) 0.67406(19) -0.10595(15) 0.0543(8) Uani 1 1 d .
H3A H 0.9001 0.6466 -0.0965 0.081 Uiso 1 1 calc R
H3B H 0.9627 0.7152 -0.1360 0.081 Uiso 1 1 calc R
H3C H 1.0116 0.6991 -0.0700 0.081 Uiso 1 1 calc R
C4 C 1.1937(3) 0.6562(2) -0.14880(16) 0.0617(9) Uani 1 1 d .
H4A H 1.2288 0.6843 -0.1145 0.092 Uiso 1 1 calc R
H4B H 1.1748 0.6949 -0.1802 0.092 Uiso 1 1 calc R
H4C H 1.2541 0.6171 -0.1635 0.092 Uiso 1 1 calc R
C5 C 1.0356(2) 0.50951(16) -0.05320(11) 0.0330(6) Uani 1 1 d .
C6 C 1.0193(2) 0.40119(15) 0.01983(11) 0.0320(5) Uani 1 1 d .
H6 H 0.9763 0.3684 -0.0111 0.038 Uiso 1 1 calc R
C7 C 1.1078(3) 0.34507(18) 0.05446(14) 0.0430(7) Uani 1 1 d .
H36A H 1.1563 0.3764 0.0830 0.064 Uiso 1 1 calc R
H36B H 1.1644 0.3185 0.0267 0.064 Uiso 1 1 calc R
H36C H 1.0588 0.3048 0.0757 0.064 Uiso 1 1 calc R
C8 C 0.9178(2) 0.43709(16) 0.06081(11) 0.0317(5) Uani 1 1 d .
C9 C 0.8706(3) 0.54087(18) 0.13830(12) 0.0384(6) Uani 1 1 d .
H9 H 0.7860 0.5160 0.1362 0.046 Uiso 1 1 calc R
C10 C 0.9209(3) 0.5317(2) 0.20287(13) 0.0480(7) Uani 1 1 d .
H29A H 1.0068 0.5531 0.2044 0.058 Uiso 1 1 calc R
H29B H 0.8690 0.5648 0.2296 0.058 Uiso 1 1 calc R
C11 C 0.9220(3) 0.4459(2) 0.22610(12) 0.0471(7) Uani 1 1 d .
C12 C 0.8150(3) 0.4118(2) 0.25246(13) 0.0608(9) Uani 1 1 d .
H35 H 0.7418 0.4432 0.2558 0.073 Uiso 1 1 calc R
C13 C 0.8135(4) 0.3333(3) 0.27372(16) 0.0750(12) Uani 1 1 d .
H34 H 0.7409 0.3122 0.2919 0.090 Uiso 1 1 calc R
C14 C 0.9216(5) 0.2859(3) 0.26784(18) 0.0781(12) Uani 1 1 d .
H33 H 0.9214 0.2322 0.2814 0.094 Uiso 1 1 calc R
C15 C 1.0285(5) 0.3179(3) 0.24225(18) 0.0757(11) Uani 1 1 d .
H32 H 1.1008 0.2857 0.2385 0.091 Uiso 1 1 calc R
C16 C 1.0304(3) 0.3982(2) 0.22176(15) 0.0581(8) Uani 1 1 d .
H31 H 1.1044 0.4199 0.2052 0.070 Uiso 1 1 calc R
C17 C 0.8592(3) 0.63036(18) 0.12132(13) 0.0438(7) Uani 1 1 d .
H10A H 0.9384 0.6575 0.1313 0.053 Uiso 1 1 calc R
H10B H 0.7929 0.6549 0.1458 0.053 Uiso 1 1 calc R
C18 C 0.8293(3) 0.64610(17) 0.05465(13) 0.0402(6) Uani 1 1 d .
H11A H 0.8381 0.7040 0.0466 0.048 Uiso 1 1 calc R
H11B H 0.8911 0.6175 0.0299 0.048 Uiso 1 1 calc R
C19 C 0.6982(3) 0.61942(16) 0.03612(12) 0.0359(6) Uani 1 1 d .
C20 C 0.5758(3) 0.54144(18) -0.04082(12) 0.0401(7) Uani 1 1 d .
C21 C 0.6168(3) 0.4811(3) -0.08976(13) 0.0629(10) Uani 1 1 d .
H27A H 0.6612 0.4363 -0.0714 0.094 Uiso 1 1 calc R
H27B H 0.6719 0.5080 -0.1180 0.094 Uiso 1 1 calc R
H27C H 0.5432 0.4610 -0.1106 0.094 Uiso 1 1 calc R
C22 C 0.5082(3) 0.6143(2) -0.06835(17) 0.0694(11) Uani 1 1 d .
H26A H 0.5655 0.6431 -0.0946 0.104 Uiso 1 1 calc R
H26B H 0.4800 0.6501 -0.0367 0.104 Uiso 1 1 calc R
H26C H 0.4362 0.5958 -0.0912 0.104 Uiso 1 1 calc R
C23 C 0.4866(2) 0.49426(16) 0.00137(10) 0.0327(6) Uani 1 1 d .
C24 C 0.4668(2) 0.39964(15) 0.08695(11) 0.0326(6) Uani 1 1 d .
H16 H 0.3789 0.3974 0.0723 0.039 Uiso 1 1 calc R
C25 C 0.5220(3) 0.31277(17) 0.08424(13) 0.0458(7) Uani 1 1 d .
H25 H 0.5801 0.2964 0.0549 0.055 Uiso 1 1 calc R
C26 C 0.4744(3) 0.25669(16) 0.13277(13) 0.0399(6) Uani 1 1 d .
C27 C 0.5450(3) 0.24380(18) 0.18452(13) 0.0478(7) Uani 1 1 d .
H23 H 0.6237 0.2690 0.1883 0.057 Uiso 1 1 calc R
C28 C 0.5021(3) 0.19474(18) 0.23064(14) 0.0534(8) Uani 1 1 d .
H22 H 0.5521 0.1866 0.2648 0.064 Uiso 1 1 calc R
C29 C 0.3854(3) 0.15771(19) 0.22626(15) 0.0553(9) Uani 1 1 d .
H21 H 0.3557 0.1249 0.2576 0.066 Uiso 1 1 calc R
C30 C 0.3130(3) 0.1693(2) 0.17552(16) 0.0599(9) Uani 1 1 d .
H40 H 0.2339 0.1444 0.1724 0.072 Uiso 1 1 calc R
C31 C 0.3570(3) 0.21791(19) 0.12897(14) 0.0505(8) Uani 1 1 d .
H39 H 0.3074 0.2248 0.0945 0.061 Uiso 1 1 calc R
C32 C 0.4650(3) 0.43413(16) 0.15104(11) 0.0388(6) Uani 1 1 d .
H17A H 0.3990 0.4064 0.1737 0.047 Uiso 1 1 calc R
H17B H 0.5456 0.4214 0.1702 0.047 Uiso 1 1 calc R
C33 C 0.4430(3) 0.52513(17) 0.15575(12) 0.0399(6) Uani 1 1 d .
H18A H 0.4409 0.5398 0.1983 0.048 Uiso 1 1 calc R
H18B H 0.5150 0.5529 0.1377 0.048 Uiso 1 1 calc R
C34 C 0.3240(3) 0.55640(16) 0.12645(12) 0.0385(6) Uani 1 1 d .
C35 C 0.2311(3) 0.6622(2) 0.06108(18) 0.0697(10) Uani 1 1 d .
H20A H 0.1527 0.6526 0.0822 0.105 Uiso 1 1 calc R
H20B H 0.2265 0.6385 0.0214 0.105 Uiso 1 1 calc R
H20C H 0.2453 0.7199 0.0576 0.105 Uiso 1 1 calc R
C36 C 0.2708(3) 0.3930(2) 0.87289(14) 0.0550(8) Uani 1 1 d .
H39A H 0.1792 0.3864 0.8733 0.066 Uiso 1 1 calc R
H37A H 0.2916 0.4382 0.8995 0.066 Uiso 1 1 calc R
Cl1 Cl 0.31952(12) 0.41659(7) 0.79995(5) 0.0869(4) Uani 1 1 d .
Cl2 Cl 0.34146(12) 0.30429(7) 0.90052(6) 0.0929(4) Uani 1 1 d .

loop_
_atom_site_aniso_label
_atom_site_aniso_U_11
_atom_site_aniso_U_22
_atom_site_aniso_U_33
_atom_site_aniso_U_23
_atom_site_aniso_U_13
_atom_site_aniso_U_12
O1 0.0266(10) 0.0462(11) 0.0384(9) 0.0089(9) -0.0033(7) -0.0024(8)
O2 0.0214(10) 0.0537(12) 0.0476(10) 0.0035(9) -0.0012(7) 0.0009(9)
O3 0.0205(10) 0.0504(11) 0.0568(11) 0.0007(10) 0.0008(8) -0.0053(9)
O4 0.0317(12) 0.0448(11) 0.0758(15) -0.0037(11) 0.0134(10) 0.0029(9)
O5 0.0208(10) 0.0607(13) 0.0464(10) 0.0074(10) -0.0023(7) -0.0008(9)
O6 0.0315(11) 0.0527(12) 0.0683(13) 0.0039(11) 0.0072(9) -0.0079(10)
N1 0.0193(11) 0.0427(12) 0.0382(11) 0.0020(10) 0.0020(8) -0.0011(9)
N2 0.0186(11) 0.0483(13) 0.0429(11) -0.0061(11) 0.0034(9) -0.0010(10)
N3 0.0172(11) 0.0450(13) 0.0437(11) 0.0058(11) 0.0032(8) -0.0011(10)
N4 0.0191(11) 0.0433(12) 0.0397(11) 0.0055(10) 0.0014(9) -0.0036(10)
N5 0.0301(13) 0.0376(13) 0.0671(15) 0.0074(12) 0.0014(11) -0.0031(11)
C1 0.061(2) 0.068(2) 0.0383(15) -0.0021(15) -0.0093(14) 0.0034(19)
C2 0.0366(16) 0.0438(15) 0.0401(14) 0.0081(13) -0.0022(12) 0.0031(13)
C3 0.056(2) 0.0465(17) 0.0608(18) 0.0063(15) 0.0021(16) 0.0080(16)
C4 0.049(2) 0.070(2) 0.067(2) 0.0254(18) -0.0006(16) -0.0061(18)
C5 0.0267(14) 0.0377(14) 0.0346(13) -0.0054(11) 0.0012(10) 0.0019(12)
C6 0.0262(13) 0.0319(13) 0.0378(13) -0.0023(11) 0.0005(10) -0.0013(11)
C7 0.0289(16) 0.0419(15) 0.0581(18) 0.0087(14) -0.0002(12) 0.0033(12)
C8 0.0235(14) 0.0348(13) 0.0369(13) 0.0051(12) -0.0021(10) -0.0007(11)
C9 0.0235(14) 0.0518(17) 0.0400(14) -0.0046(13) 0.0028(10) 0.0045(12)
C10 0.0398(17) 0.0606(19) 0.0435(15) -0.0079(14) -0.0002(13) 0.0067(16)
C11 0.0375(17) 0.070(2) 0.0340(14) -0.0070(15) -0.0031(12) 0.0017(16)
C12 0.046(2) 0.093(3) 0.0440(16) 0.0016(18) -0.0002(14) -0.005(2)
C13 0.072(3) 0.098(3) 0.055(2) 0.014(2) -0.0077(19) -0.030(3)
C14 0.107(4) 0.065(2) 0.062(2) 0.007(2) -0.023(2) -0.025(3)
C15 0.080(3) 0.071(3) 0.076(2) -0.004(2) -0.018(2) 0.011(2)
C16 0.049(2) 0.066(2) 0.0584(19) 0.0006(17) -0.0014(15) 0.0047(18)
C17 0.0327(16) 0.0485(17) 0.0501(16) -0.0089(14) 0.0041(13) -0.0001(13)
C18 0.0322(15) 0.0392(15) 0.0492(16) 0.0006(13) 0.0042(12) -0.0045(13)
C19 0.0264(15) 0.0316(14) 0.0498(15) 0.0080(12) 0.0067(11) -0.0009(12)
C20 0.0233(14) 0.0559(18) 0.0412(14) 0.0106(13) -0.0014(11) -0.0049(13)
C21 0.0437(19) 0.105(3) 0.0395(15) -0.0121(18) 0.0064(13) -0.0247(19)
C22 0.045(2) 0.084(2) 0.080(2) 0.045(2) -0.0128(17) -0.0076(19)
C23 0.0223(14) 0.0404(14) 0.0354(13) 0.0019(12) -0.0016(10) -0.0019(12)
C24 0.0239(13) 0.0360(13) 0.0379(13) 0.0025(11) 0.0034(10) -0.0032(11)
C25 0.0498(18) 0.0384(15) 0.0491(15) 0.0029(13) 0.0185(13) 0.0097(14)
C26 0.0380(16) 0.0310(13) 0.0507(16) -0.0005(12) 0.0046(13) 0.0044(13)
C27 0.0433(18) 0.0422(16) 0.0579(18) 0.0015(14) -0.0038(14) -0.0007(14)
C28 0.067(2) 0.0413(16) 0.0519(18) 0.0065(14) -0.0063(16) 0.0071(17)
C29 0.063(2) 0.0452(18) 0.0575(19) 0.0119(16) 0.0115(17) 0.0001(17)
C30 0.049(2) 0.0526(19) 0.078(2) 0.0060(18) 0.0059(18) -0.0139(17)
C31 0.051(2) 0.0470(17) 0.0536(17) 0.0027(15) -0.0059(14) -0.0052(15)
C32 0.0362(16) 0.0415(15) 0.0388(13) 0.0006(12) 0.0009(11) -0.0031(13)
C33 0.0360(16) 0.0417(15) 0.0421(14) 0.0003(12) 0.0013(12) -0.0037(13)
C34 0.0330(16) 0.0362(15) 0.0462(14) -0.0072(13) 0.0084(12) -0.0043(13)
C35 0.049(2) 0.067(2) 0.093(3) 0.016(2) -0.0017(19) 0.0001(19)
C36 0.0488(19) 0.0548(18) 0.0613(19) -0.0081(16) 0.0099(15) -0.0028(16)
Cl1 0.0994(8) 0.0889(7) 0.0726(6) -0.0030(5) 0.0361(6) -0.0030(7)
Cl2 0.0851(8) 0.0742(7) 0.1193(9) 0.0114(6) -0.0128(7) 0.0136(6)

loop_
_atom_type_symbol
_atom_type_description
_atom_type_scat_dispersion_real
_atom_type_scat_dispersion_imag
_atom_type_scat_source
C C 0.0033 0.0016 'International Tables Vol C Tables 4.2.6.8 and 6.1.1.4'
H H 0.0000 0.0000 'International Tables Vol C Tables 4.2.6.8 and 6.1.1.4'
N N 0.0061 0.0033 'International Tables Vol C Tables 4.2.6.8 and 6.1.1.4'
O O 0.0106 0.0060 'International Tables Vol C Tables 4.2.6.8 and 6.1.1.4'
Cl Cl 0.1484 0.1585 'International Tables Vol C Tables 4.2.6.8 and 6.1.1.4'

loop_
_geom_angle_atom_site_label_1
_geom_angle_atom_site_label_2
_geom_angle_atom_site_label_3
_geom_angle
C5 O1 C2 120.0(2)
C5 N1 C6 118.5(2)
C5 N1 H1 120.8
C6 N1 H1 120.8
C8 N2 C9 124.2(2)
C8 N2 H8 117.9
C9 N2 H8 117.9
C19 N3 C20 125.9(2)
C19 N3 H13 117.1
C20 N3 H13 117.1
C23 N4 C24 123.6(2)
C23 N4 H4 118.2
C24 N4 H4 118.2
C34 N5 C35 123.0(3)
C34 N5 H5 118.5
C35 N5 H5 118.5
C2 C1 H1A 109.5
C2 C1 H1B 109.5
H1A C1 H1B 109.5
C2 C1 H1C 109.5
H1A C1 H1C 109.5
H1B C1 H1C 109.5
O1 C2 C1 109.9(2)
O1 C2 C4 102.5(2)
C1 C2 C4 111.5(3)
O1 C2 C3 110.4(2)
C1 C2 C3 112.3(3)
C4 C2 C3 109.9(3)
C2 C3 H3A 109.5
C2 C3 H3B 109.5
H3A C3 H3B 109.5
C2 C3 H3C 109.5
H3A C3 H3C 109.5
H3B C3 H3C 109.5
C2 C4 H4A 109.5
C2 C4 H4B 109.5
H4A C4 H4B 109.5
C2 C4 H4C 109.5
H4A C4 H4C 109.5
H4B C4 H4C 109.5
O2 C5 O1 125.3(2)
O2 C5 N1 123.0(3)
O1 C5 N1 111.6(2)
N1 C6 C7 109.5(2)
N1 C6 C8 112.7(2)
C7 C6 C8 111.5(2)
N1 C6 H6 107.7
C7 C6 H6 107.7
C8 C6 H6 107.7
C6 C7 H36A 109.5
C6 C7 H36B 109.5
H36A C7 H36B 109.5
C6 C7 H36C 109.5
H36A C7 H36C 109.5
H36B C7 H36C 109.5
O3 C8 N2 123.7(2)
O3 C8 C6 120.1(2)
N2 C8 C6 116.2(2)
N2 C9 C17 111.0(2)
N2 C9 C10 109.4(2)
C17 C9 C10 110.6(2)
N2 C9 H9 108.6
C17 C9 H9 108.6
C10 C9 H9 108.6
C11 C10 C9 114.5(3)
C11 C10 H29A 108.6
C9 C10 H29A 108.6
C11 C10 H29B 108.6
C9 C10 H29B 108.6
H29A C10 H29B 107.6
C12 C11 C16 118.1(3)
C12 C11 C10 121.2(3)
C16 C11 C10 120.8(3)
C13 C12 C11 122.2(4)
C13 C12 H35 118.9
C11 C12 H35 118.9
C12 C13 C14 119.0(4)
C12 C13 H34 120.5
C14 C13 H34 120.5
C15 C14 C13 120.1(4)
C15 C14 H33 120.0
C13 C14 H33 120.0
C14 C15 C16 120.7(4)
C14 C15 H32 119.6
C16 C15 H32 119.6
C11 C16 C15 119.9(4)
C11 C16 H31 120.1
C15 C16 H31 120.1
C9 C17 C18 114.7(2)
C9 C17 H10A 108.6
C18 C17 H10A 108.6
C9 C17 H10B 108.6
C18 C17 H10B 108.6
H10A C17 H10B 107.6
C19 C18 C17 113.8(2)
C19 C18 H11A 108.8
C17 C18 H11A 108.8
C19 C18 H11B 108.8
C17 C18 H11B 108.8
H11A C18 H11B 107.7
O4 C19 N3 123.0(2)
O4 C19 C18 120.8(2)
N3 C19 C18 116.2(2)
N3 C20 C22 110.3(2)
N3 C20 C21 106.4(2)
C22 C20 C21 111.0(3)
N3 C20 C23 112.3(2)
C22 C20 C23 110.7(2)
C21 C20 C23 106.1(2)
C20 C21 H27A 109.5
C20 C21 H27B 109.5
H27A C21 H27B 109.5
C20 C21 H27C 109.5
H27A C21 H27C 109.5
H27B C21 H27C 109.5
C20 C22 H26A 109.5
C20 C22 H26B 109.5
H26A C22 H26B 109.5
C20 C22 H26C 109.5
H26A C22 H26C 109.5
H26B C22 H26C 109.5
O5 C23 N4 122.8(2)
O5 C23 C20 119.5(2)
N4 C23 C20 117.6(2)
N4 C24 C32 111.7(2)
N4 C24 C25 108.5(2)
C32 C24 C25 112.5(2)
N4 C24 H16 108.0
C32 C24 H16 108.0
C25 C24 H16 108.0
C26 C25 C24 114.4(2)
C26 C25 H25 122.8
C24 C25 H25 122.8
C27 C26 C31 117.3(3)
C27 C26 C25 120.4(3)
C31 C26 C25 122.2(3)
C28 C27 C26 121.8(3)
C28 C27 H23 119.1
C26 C27 H23 119.1
C29 C28 C27 120.0(3)
C29 C28 H22 120.0
C27 C28 H22 120.0
C30 C29 C28 119.6(3)
C30 C29 H21 120.2
C28 C29 H21 120.2
C29 C30 C31 120.2(3)
C29 C30 H40 119.9
C31 C30 H40 119.9
C30 C31 C26 121.1(3)
C30 C31 H39 119.5
C26 C31 H39 119.5
C33 C32 C24 115.5(2)
C33 C32 H17A 108.4
C24 C32 H17A 108.4
C33 C32 H17B 108.4
C24 C32 H17B 108.4
H17A C32 H17B 107.5
C34 C33 C32 115.8(2)
C34 C33 H18A 108.3
C32 C33 H18A 108.3
C34 C33 H18B 108.3
C32 C33 H18B 108.3
H18A C33 H18B 107.4
O6 C34 N5 121.9(3)
O6 C34 C33 122.4(3)
N5 C34 C33 115.7(2)
N5 C35 H20A 109.5
N5 C35 H20B 109.5
H20A C35 H20B 109.5
N5 C35 H20C 109.5
H20A C35 H20C 109.5
H20B C35 H20C 109.5
Cl1 C36 Cl2 112.60(19)
Cl1 C36 H39A 109.1
Cl2 C36 H39A 109.1
Cl1 C36 H37A 109.1
Cl2 C36 H37A 109.1
H39A C36 H37A 107.8

loop_
_geom_bond_atom_site_label_1
_geom_bond_atom_site_label_2
_geom_bond_distance
O1 C5 1.338(3)
O1 C2 1.471(3)
O2 C5 1.216(3)
O3 C8 1.231(3)
O4 C19 1.234(3)
O5 C23 1.242(3)
O6 C34 1.237(3)
N1 C5 1.341(3)
N1 C6 1.457(3)
N1 H1 0.8600
N2 C8 1.331(3)
N2 C9 1.456(3)
N2 H8 0.8600
N3 C19 1.331(3)
N3 C20 1.460(3)
N3 H13 0.8600
N4 C23 1.328(3)
N4 C24 1.455(3)
N4 H4 0.8600
N5 C34 1.326(3)
N5 C35 1.471(4)
N5 H5 0.8600
C1 C2 1.507(4)
C1 H1A 0.9600
C1 H1B 0.9600
C1 H1C 0.9600
C2 C4 1.509(4)
C2 C3 1.514(4)
C3 H3A 0.9600
C3 H3B 0.9600
C3 H3C 0.9600
C4 H4A 0.9600
C4 H4B 0.9600
C4 H4C 0.9600
C6 C7 1.516(4)
C6 C8 1.519(4)
C6 H6 0.9800
C7 H36A 0.9600
C7 H36B 0.9600
C7 H36C 0.9600
C9 C17 1.518(4)
C9 C10 1.529(4)
C9 H9 0.9800
C10 C11 1.497(5)
C10 H29A 0.9700
C10 H29B 0.9700
C11 C12 1.385(5)
C11 C16 1.387(5)
C12 C13 1.368(5)
C12 H35 0.9300
C13 C14 1.383(6)
C13 H34 0.9300
C14 C15 1.364(6)
C14 H33 0.9300
C15 C16 1.392(5)
C15 H32 0.9300
C16 H31 0.9300
C17 C18 1.528(4)
C17 H10A 0.9700
C17 H10B 0.9700
C18 C19 1.503(4)
C18 H11A 0.9700
C18 H11B 0.9700
C20 C22 1.517(4)
C20 C21 1.528(5)
C20 C23 1.532(4)
C21 H27A 0.9600
C21 H27B 0.9600
C21 H27C 0.9600
C22 H26A 0.9600
C22 H26B 0.9600
C22 H26C 0.9600
C24 C32 1.525(4)
C24 C25 1.538(4)
C24 H16 0.9800
C25 C26 1.498(4)
C25 H25 0.9300
C26 C27 1.380(4)
C26 C31 1.392(4)
C27 C28 1.374(4)
C27 H23 0.9300
C28 C29 1.373(5)
C28 H22 0.9300
C29 C30 1.369(5)
C29 H21 0.9300
C30 C31 1.381(4)
C30 H40 0.9300
C31 H39 0.9300
C32 C33 1.512(4)
C32 H17A 0.9700
C32 H17B 0.9700
C33 C34 1.500(4)
C33 H18A 0.9700
C33 H18B 0.9700
C35 H20A 0.9600
C35 H20B 0.9600
C35 H20C 0.9600
C36 Cl1 1.735(3)
C36 Cl2 1.744(4)
C36 H39A 0.9700
C36 H37A 0.9700

loop_
_cod_related_entry_id
_cod_related_entry_code
_cod_related_entry_database
1 30651913 ChemSpider
